data_4071266
loop_
_publ_author_name
'Uhl, Werner'
'Claesener, Michael'
'Hepp, Alexander'

_publ_section_title
;
 A Carbon-Bridged Digallium Compound as a Chelating Lewis Acid:
 Complexation of Thiophenolate and Benzoate Anions by
 H5C6&#x2212;CH2&#x2212;C(SiMe3)[Ga(CH2tBu)2]2
;
_journal_issue 9
_journal_name_full Organometallics
_journal_page_first 2118
_journal_paper_doi 10.1021/om800068s
_journal_volume 27
_journal_year 2008
_chemical_formula_sum 'C54 H101 Ga2 N O2 Si'
_chemical_formula_weight 963.89
_chemical_melting_point 139&#x00B0;C
_chemical_name_systematic
; 
 ? 
;
_space_group_IT_number 14
_symmetry_space_group_name_Hall '-P 2yn'
_symmetry_space_group_name_H-M 'P 1 21/n 1'
_atom_sites_solution_hydrogens geom
_atom_sites_solution_primary direct
_atom_sites_solution_secondary difmap
_audit_creation_method SHELXL-97
_cell_angle_alpha 90.00
_cell_angle_beta 90.414(3)
_cell_angle_gamma 90.00
_cell_formula_units_Z 4
_cell_length_a 11.4755(16)
_cell_length_b 21.410(3)
_cell_length_c 23.672(3)
_cell_measurement_reflns_used '? all measured'
_cell_measurement_temperature 153(2)
_cell_measurement_theta_max '? 30.06'
_cell_measurement_theta_min '? 1.28'
_cell_volume 5815.8(14)
_computing_cell_refinement 'Bruker SAINT'
_computing_data_collection 'Bruker SMART'
_computing_data_reduction 'Bruker SHELXTL'
_computing_molecular_graphics 'Bruker SHELXTL'
_computing_publication_material 'Bruker SHELXTL'
_computing_structure_refinement 'SHELXL-97 (Sheldrick, 1997)'
_computing_structure_solution 'SHELXS-97 (Sheldrick, 1990)'
_diffrn_ambient_temperature 153(2)
_diffrn_measured_fraction_theta_full 0.987
_diffrn_measured_fraction_theta_max 0.987
_diffrn_measurement_device_type 'CCD area detector'
_diffrn_measurement_method 'omega scans'
_diffrn_radiation_monochromator graphite
_diffrn_radiation_source 'fine-focus sealed tube'
_diffrn_radiation_type MoK\a
_diffrn_radiation_wavelength 0.71073
_diffrn_reflns_av_R_equivalents 0.0968
_diffrn_reflns_av_sigmaI/netI 0.1029
_diffrn_reflns_limit_h_max 15
_diffrn_reflns_limit_h_min -16
_diffrn_reflns_limit_k_max 28
_diffrn_reflns_limit_k_min -29
_diffrn_reflns_limit_l_max 32
_diffrn_reflns_limit_l_min -32
_diffrn_reflns_number 65832
_diffrn_reflns_theta_full 30.06
_diffrn_reflns_theta_max 30.06
_diffrn_reflns_theta_min 1.28
_exptl_absorpt_coefficient_mu 0.982
_exptl_absorpt_correction_T_min '? 0.796657'
_exptl_absorpt_correction_type '? empirical'
_exptl_absorpt_process_details '? SADABS'
_exptl_crystal_colour '? clear'
_exptl_crystal_density_diffrn 1.101
_exptl_crystal_density_method 'not measured'
_exptl_crystal_description '? stick'
_exptl_crystal_F_000 2096
_exptl_crystal_size_max '? 0.3'
_exptl_crystal_size_mid '? 0.08'
_exptl_crystal_size_min '? 0.06'
_refine_diff_density_max 0.736
_refine_diff_density_min -0.372
_refine_diff_density_rms 0.075
_refine_ls_extinction_method none
_refine_ls_goodness_of_fit_ref 0.974
_refine_ls_hydrogen_treatment constr
_refine_ls_matrix_type full
_refine_ls_number_parameters 617
_refine_ls_number_reflns 16832
_refine_ls_number_restraints 160
_refine_ls_restrained_S_all 0.971
_refine_ls_R_factor_all 0.1238
_refine_ls_R_factor_gt 0.0584
_refine_ls_shift/su_max 0.071
_refine_ls_shift/su_mean 0.001
_refine_ls_structure_factor_coef Fsqd
_refine_ls_weighting_details 'calc w=1/[\s^2^(Fo^2^)+(0.0597P)^2^+0.0000P] where P=(Fo^2^+2Fc^2^)/3'
_refine_ls_weighting_scheme calc
_refine_ls_wR_factor_gt 0.1148
_refine_ls_wR_factor_ref 0.1376
_reflns_number_gt 9593
_reflns_number_total 16832
_reflns_threshold_expression >2sigma(I)
_cod_data_source_file om800068s-file004.cif
_cod_data_source_block sad1
_cod_depositor_comments
;
The following automatic conversions were performed:

'_refine_ls_hydrogen_treatment' value 'constr.' was replaced with the
value 'constr' as specified in the replacement file
'src/cod-tools/trunk/data/replacement-values/replacement_values.lst'.

Automatic conversion script
Id: cif_fix_values 5376 2017-05-30 11:51:03Z andrius 
;
_cod_original_cell_volume 5815.7(14)
_cod_database_code 4071266

loop_
_symmetry_equiv_pos_as_xyz
'x, y, z'
'-x+1/2, y+1/2, -z+1/2'
'-x, -y, -z'
'x-1/2, -y-1/2, z-1/2'

loop_
_atom_site_label
_atom_site_type_symbol
_atom_site_fract_x
_atom_site_fract_y
_atom_site_fract_z
_atom_site_U_iso_or_equiv
_atom_site_adp_type
_atom_site_occupancy
_atom_site_symmetry_multiplicity
_atom_site_calc_flag
_atom_site_refinement_flags
_atom_site_disorder_assembly
_atom_site_disorder_group
Ga1 Ga 0.62080(3) 0.264965(14) 0.126832(13) 0.02674(9) Uani 1 1 d . . .
Ga2 Ga 0.72613(3) 0.150107(14) 0.201230(13) 0.02579(9) Uani 1 1 d . . .
Si1 Si 0.87719(7) 0.27615(4) 0.18106(4) 0.03078(19) Uani 1 1 d . . .
C111 C 0.9272(3) 0.24687(15) 0.11046(14) 0.0405(8) Uani 1 1 d . . .
H11A H 0.9295 0.2011 0.1109 0.049 Uiso 1 1 calc R . .
H11B H 1.0052 0.2632 0.1027 0.049 Uiso 1 1 calc R . .
H11C H 0.8729 0.2610 0.0810 0.049 Uiso 1 1 calc R . .
C112 C 0.8920(3) 0.36343(15) 0.17673(16) 0.0497(9) Uani 1 1 d . . .
H11D H 0.8493 0.3788 0.1435 0.060 Uiso 1 1 calc R . .
H11E H 0.9746 0.3745 0.1735 0.060 Uiso 1 1 calc R . .
H11F H 0.8600 0.3824 0.2109 0.060 Uiso 1 1 calc R . .
C113 C 0.9914(3) 0.25798(17) 0.23619(16) 0.0507(9) Uani 1 1 d . . .
H11G H 0.9633 0.2708 0.2734 0.061 Uiso 1 1 calc R . .
H11H H 1.0632 0.2807 0.2275 0.061 Uiso 1 1 calc R . .
H11I H 1.0072 0.2130 0.2363 0.061 Uiso 1 1 calc R . .
C1 C 0.7286(2) 0.24535(12) 0.19346(11) 0.0248(6) Uani 1 1 d . . .
C11 C 0.6651(2) 0.27795(13) 0.24444(11) 0.0272(6) Uani 1 1 d . . .
H11J H 0.6432 0.3207 0.2325 0.033 Uiso 1 1 calc R . .
H11K H 0.5920 0.2549 0.2517 0.033 Uiso 1 1 calc R . .
C12 C 0.7313(2) 0.28276(14) 0.29926(12) 0.0317(7) Uani 1 1 d . . .
C13 C 0.7596(3) 0.23115(17) 0.33214(13) 0.0405(8) Uani 1 1 d . . .
H13 H 0.7367 0.1906 0.3201 0.049 Uiso 1 1 calc R . .
C14 C 0.8219(3) 0.2385(2) 0.38303(15) 0.0576(11) Uani 1 1 d . . .
H14 H 0.8397 0.2030 0.4056 0.069 Uiso 1 1 calc R . .
C15 C 0.8571(3) 0.2969(3) 0.40014(17) 0.0711(13) Uani 1 1 d . . .
H15 H 0.9009 0.3015 0.4341 0.085 Uiso 1 1 calc R . .
C16 C 0.8295(3) 0.3480(2) 0.36879(17) 0.0654(12) Uani 1 1 d . . .
H16 H 0.8533 0.3883 0.3810 0.079 Uiso 1 1 calc R . .
C17 C 0.7668(3) 0.34107(17) 0.31915(15) 0.0464(9) Uani 1 1 d . . .
H17 H 0.7472 0.3772 0.2979 0.056 Uiso 1 1 calc R . .
O1 O 0.65766(16) 0.19981(9) 0.06701(8) 0.0299(5) Uani 1 1 d . . .
O2 O 0.69465(18) 0.11658(9) 0.12196(8) 0.0366(5) Uani 1 1 d . . .
C2 C 0.6721(2) 0.14239(14) 0.07545(13) 0.0299(6) Uani 1 1 d . B .
C21 C 0.6592(3) 0.10088(15) 0.02516(14) 0.0443(8) Uani 1 1 d . . .
C22 C 0.6263(3) 0.12420(15) -0.02693(13) 0.0367(7) Uani 1 1 d . B .
H22 H 0.6119 0.1677 -0.0307 0.044 Uiso 1 1 calc R . .
C23 C 0.6137(3) 0.08632(18) -0.07379(16) 0.0567(10) Uani 1 1 d D . .
H23 H 0.5688 0.1000 -0.1053 0.068 Uiso 1 1 calc R A 1
C24 C 0.6669(9) 0.0283(4) -0.0744(4) 0.063(3) Uani 0.546(9) 1 d PDU B 1
H24 H 0.6737 0.0050 -0.1089 0.076 Uiso 0.546(9) 1 calc PR B 1
C25 C 0.7099(10) 0.0048(4) -0.0244(4) 0.081(4) Uani 0.546(9) 1 d PDU B 1
H25 H 0.7369 -0.0376 -0.0228 0.097 Uiso 0.546(9) 1 calc PR B 1
C26 C 0.7146(8) 0.0415(3) 0.0234(3) 0.055(3) Uani 0.546(9) 1 d PDU B 1
H26 H 0.7561 0.0267 0.0562 0.066 Uiso 0.546(9) 1 calc PR B 1
C2A C 0.5925(11) 0.0218(4) -0.0620(3) 0.055(3) Uani 0.454(9) 1 d PDU B 2
H2A H 0.5684 -0.0051 -0.0923 0.066 Uiso 0.454(9) 1 calc PR B 2
C2B C 0.6055(11) -0.0030(4) -0.0088(3) 0.059(3) Uani 0.454(9) 1 d PDU B 2
H2B H 0.5952 -0.0470 -0.0028 0.071 Uiso 0.454(9) 1 calc PR B 2
C2C C 0.6336(10) 0.0358(4) 0.0363(3) 0.043(2) Uani 0.454(9) 1 d PDU B 2
H2C H 0.6360 0.0198 0.0741 0.051 Uiso 0.454(9) 1 calc PR B 2
C3 C 0.4511(2) 0.25292(14) 0.14571(12) 0.0338(7) Uani 1 1 d . . .
H3A H 0.4500 0.2309 0.1825 0.041 Uiso 1 1 calc R . .
H3B H 0.4197 0.2953 0.1528 0.041 Uiso 1 1 calc R . .
C31 C 0.3593(3) 0.21958(17) 0.10818(15) 0.0451(9) Uani 1 1 d . . .
C311 C 0.3634(5) 0.2454(3) 0.0478(2) 0.110(2) Uani 1 1 d . . .
H31A H 0.3095 0.2218 0.0236 0.132 Uiso 1 1 calc R . .
H31B H 0.4428 0.2415 0.0331 0.132 Uiso 1 1 calc R . .
H31C H 0.3407 0.2895 0.0480 0.132 Uiso 1 1 calc R . .
C312 C 0.2401(3) 0.2306(3) 0.1315(2) 0.121(3) Uani 1 1 d . . .
H31D H 0.1820 0.2102 0.1073 0.145 Uiso 1 1 calc R . .
H31E H 0.2246 0.2756 0.1328 0.145 Uiso 1 1 calc R . .
H31F H 0.2359 0.2134 0.1698 0.145 Uiso 1 1 calc R . .
C313 C 0.3791(3) 0.15111(18) 0.1049(2) 0.0759(14) Uani 1 1 d . . .
H31G H 0.3803 0.1335 0.1431 0.091 Uiso 1 1 calc R . .
H31H H 0.4540 0.1430 0.0866 0.091 Uiso 1 1 calc R . .
H31I H 0.3163 0.1317 0.0829 0.091 Uiso 1 1 calc R . .
C4 C 0.6533(3) 0.33820(14) 0.07551(13) 0.0392(8) Uani 1 1 d . . .
H4A H 0.7389 0.3441 0.0759 0.047 Uiso 1 1 calc R . .
H4B H 0.6322 0.3245 0.0368 0.047 Uiso 1 1 calc R . .
C41 C 0.5990(3) 0.40421(15) 0.08315(15) 0.0490(9) Uani 1 1 d . . .
C411 C 0.5939(4) 0.42214(16) 0.14567(15) 0.0584(11) Uani 1 1 d . . .
H41A H 0.5626 0.4645 0.1493 0.070 Uiso 1 1 calc R . .
H41B H 0.6725 0.4206 0.1621 0.070 Uiso 1 1 calc R . .
H41C H 0.5434 0.3928 0.1657 0.070 Uiso 1 1 calc R . .
C412 C 0.6735(4) 0.45227(17) 0.05223(18) 0.0708(13) Uani 1 1 d . . .
H41D H 0.6389 0.4938 0.0565 0.085 Uiso 1 1 calc R . .
H41E H 0.6769 0.4415 0.0120 0.085 Uiso 1 1 calc R . .
H41F H 0.7524 0.4523 0.0683 0.085 Uiso 1 1 calc R . .
C413 C 0.4759(4) 0.40639(18) 0.05999(17) 0.0661(12) Uani 1 1 d . . .
H41G H 0.4262 0.3786 0.0822 0.079 Uiso 1 1 calc R . .
H41H H 0.4757 0.3927 0.0205 0.079 Uiso 1 1 calc R . .
H41I H 0.4462 0.4492 0.0623 0.079 Uiso 1 1 calc R . .
C5 C 0.5752(3) 0.12536(14) 0.23908(14) 0.0366(7) Uani 1 1 d . . .
H5A H 0.5682 0.1530 0.2724 0.044 Uiso 1 1 calc R . .
H5B H 0.5123 0.1379 0.2126 0.044 Uiso 1 1 calc R . .
C51 C 0.5423(3) 0.05991(14) 0.25977(14) 0.0406(8) Uani 1 1 d . . .
C511 C 0.5466(4) 0.01332(16) 0.21121(15) 0.0565(10) Uani 1 1 d . . .
H51A H 0.6259 0.0115 0.1963 0.068 Uiso 1 1 calc R . .
H51B H 0.4927 0.0266 0.1812 0.068 Uiso 1 1 calc R . .
H51C H 0.5238 -0.0281 0.2249 0.068 Uiso 1 1 calc R . .
C512 C 0.4168(4) 0.06054(18) 0.28237(19) 0.0743(14) Uani 1 1 d . . .
H51D H 0.3637 0.0760 0.2529 0.089 Uiso 1 1 calc R . .
H51E H 0.4126 0.0880 0.3154 0.089 Uiso 1 1 calc R . .
H51F H 0.3941 0.0181 0.2932 0.089 Uiso 1 1 calc R . .
C513 C 0.6248(4) 0.03897(17) 0.30681(15) 0.0640(12) Uani 1 1 d . . .
H51G H 0.5995 -0.0017 0.3213 0.077 Uiso 1 1 calc R . .
H51H H 0.6240 0.0698 0.3374 0.077 Uiso 1 1 calc R . .
H51I H 0.7040 0.0353 0.2919 0.077 Uiso 1 1 calc R . .
C6 C 0.8745(3) 0.10489(15) 0.22232(14) 0.0447(8) Uani 1 1 d . . .
H6A H 0.9324 0.1384 0.2292 0.054 Uiso 1 1 calc R . .
H6B H 0.8588 0.0861 0.2597 0.054 Uiso 1 1 calc R . .
C61 C 0.9413(3) 0.05432(15) 0.18975(14) 0.0425(8) Uani 1 1 d . . .
C611 C 0.8677(4) -0.00377(17) 0.18253(19) 0.0704(12) Uani 1 1 d . . .
H61A H 0.8397 -0.0176 0.2195 0.085 Uiso 1 1 calc R . .
H61B H 0.9147 -0.0369 0.1655 0.085 Uiso 1 1 calc R . .
H61C H 0.8009 0.0056 0.1579 0.085 Uiso 1 1 calc R . .
C612 C 1.0517(4) 0.0353(2) 0.22176(19) 0.0776(14) Uani 1 1 d . . .
H61D H 1.0305 0.0167 0.2581 0.093 Uiso 1 1 calc R . .
H61E H 1.1004 0.0722 0.2284 0.093 Uiso 1 1 calc R . .
H61F H 1.0952 0.0048 0.1994 0.093 Uiso 1 1 calc R . .
C613 C 0.9782(4) 0.0772(2) 0.13223(17) 0.0724(13) Uani 1 1 d . . .
H61G H 1.0176 0.0433 0.1121 0.087 Uiso 1 1 calc R . .
H61H H 1.0316 0.1126 0.1366 0.087 Uiso 1 1 calc R . .
H61I H 0.9093 0.0904 0.1106 0.087 Uiso 1 1 calc R . .
N1 N 0.1023(2) 0.74308(13) 0.09098(12) 0.0464(7) Uani 1 1 d D D .
C011 C 0.2247(3) 0.72158(16) 0.07674(15) 0.0475(9) Uani 1 1 d D . .
H01A H 0.2268 0.7110 0.0360 0.057 Uiso 1 1 calc R . .
H01B H 0.2787 0.7571 0.0828 0.057 Uiso 1 1 calc R . .
C012 C 0.2703(3) 0.66598(16) 0.10993(17) 0.0530(10) Uani 1 1 d D . .
H01C H 0.2558 0.6724 0.1507 0.064 Uiso 1 1 calc R . .
H01D H 0.2286 0.6277 0.0979 0.064 Uiso 1 1 calc R . .
C013 C 0.3992(3) 0.65823(18) 0.10013(17) 0.0590(10) Uani 1 1 d D . .
H01E H 0.4133 0.6572 0.0589 0.071 Uiso 1 1 calc R . .
H01F H 0.4404 0.6951 0.1156 0.071 Uiso 1 1 calc R . .
C014 C 0.4498(4) 0.6009(2) 0.1260(2) 0.0849(15) Uani 1 1 d D . .
H01G H 0.4382 0.6020 0.1670 0.102 Uiso 1 1 calc R . .
H01H H 0.5334 0.5991 0.1180 0.102 Uiso 1 1 calc R . .
H01I H 0.4112 0.5640 0.1102 0.102 Uiso 1 1 calc R . .
C021 C 0.0971(3) 0.76606(17) 0.15150(14) 0.0480(9) Uani 1 1 d . . .
H02A H 0.1107 0.7300 0.1768 0.058 Uiso 1 1 calc R . .
H02B H 0.0172 0.7814 0.1587 0.058 Uiso 1 1 calc R . .
C022 C 0.1824(3) 0.81737(19) 0.16781(15) 0.0538(10) Uani 1 1 d . . .
H02C H 0.2628 0.8007 0.1665 0.065 Uiso 1 1 calc R . .
H02D H 0.1764 0.8519 0.1401 0.065 Uiso 1 1 calc R . .
C023 C 0.1591(4) 0.8421(2) 0.22563(17) 0.0687(12) Uani 1 1 d . . .
H02E H 0.1587 0.8067 0.2526 0.082 Uiso 1 1 calc R . .
H02F H 0.0805 0.8611 0.2259 0.082 Uiso 1 1 calc R . .
C024 C 0.2464(4) 0.8900(2) 0.24585(19) 0.0705(12) Uani 1 1 d . . .
H02G H 0.3230 0.8703 0.2501 0.085 Uiso 1 1 calc R . .
H02H H 0.2216 0.9068 0.2823 0.085 Uiso 1 1 calc R . .
H02I H 0.2512 0.9240 0.2182 0.085 Uiso 1 1 calc R . .
C031 C 0.0731(3) 0.79553(18) 0.05003(15) 0.0531(10) Uani 1 1 d DU . .
H03A H 0.0905 0.7820 0.0123 0.064 Uiso 1 1 calc R C 1
H03B H 0.1220 0.8308 0.0584 0.064 Uiso 1 1 calc R C 1
C032 C -0.0549(7) 0.8162(5) 0.0523(5) 0.070(3) Uani 0.626(8) 1 d PDU D 1
H03C H -0.1042 0.7817 0.0420 0.084 Uiso 0.626(8) 1 calc PR D 1
H03D H -0.0737 0.8283 0.0902 0.084 Uiso 0.626(8) 1 calc PR D 1
C033 C -0.0777(12) 0.8702(5) 0.0128(7) 0.072(4) Uani 0.626(8) 1 d PDU D 1
H03E H -0.0580 0.8581 -0.0250 0.086 Uiso 0.626(8) 1 calc PR D 1
H03F H -0.1592 0.8803 0.0133 0.086 Uiso 0.626(8) 1 calc PR D 1
C034 C -0.0100(9) 0.9257(4) 0.0286(4) 0.108(4) Uani 0.626(8) 1 d PDU D 1
H03G H -0.0210 0.9345 0.0680 0.130 Uiso 0.626(8) 1 calc PR D 1
H03H H -0.0357 0.9607 0.0065 0.130 Uiso 0.626(8) 1 calc PR D 1
H03I H 0.0712 0.9182 0.0217 0.130 Uiso 0.626(8) 1 calc PR D 1
C03A C -0.0303(12) 0.8379(6) 0.0629(9) 0.054(4) Uani 0.374(8) 1 d PDU D 2
H03J H -0.1001 0.8135 0.0664 0.065 Uiso 0.374(8) 1 calc PR D 2
H03K H -0.0173 0.8598 0.0978 0.065 Uiso 0.374(8) 1 calc PR D 2
C03B C -0.0426(17) 0.8841(8) 0.0145(11) 0.068(6) Uani 0.374(8) 1 d PDU D 2
H03L H 0.0234 0.9116 0.0154 0.081 Uiso 0.374(8) 1 calc PR D 2
H03M H -0.0398 0.8613 -0.0204 0.081 Uiso 0.374(8) 1 calc PR D 2
C03C C -0.1487(9) 0.9223(5) 0.0143(5) 0.064(4) Uani 0.374(8) 1 d PDU D 2
H03N H -0.2158 0.8956 0.0120 0.077 Uiso 0.374(8) 1 calc PR D 2
H03O H -0.1480 0.9499 -0.0177 0.077 Uiso 0.374(8) 1 calc PR D 2
H03P H -0.1519 0.9465 0.0484 0.077 Uiso 0.374(8) 1 calc PR D 2
C041 C 0.0159(3) 0.68979(18) 0.08545(15) 0.0528(10) Uani 1 1 d . . .
H04A H 0.0393 0.6564 0.1122 0.063 Uiso 1 1 calc R D .
H04B H -0.0616 0.7051 0.0972 0.063 Uiso 1 1 calc R . .
C042 C 0.0039(4) 0.6612(2) 0.02707(16) 0.0645(12) Uani 1 1 d . D .
H04C H -0.0221 0.6936 0.0000 0.077 Uiso 1 1 calc R . .
H04D H 0.0807 0.6455 0.0146 0.077 Uiso 1 1 calc R . .
C043 C -0.0825(4) 0.6082(2) 0.0269(2) 0.0832(14) Uani 1 1 d . . .
H04E H -0.1590 0.6242 0.0395 0.100 Uiso 1 1 calc R D .
H04F H -0.0564 0.5762 0.0543 0.100 Uiso 1 1 calc R . .
C044 C -0.0971(5) 0.5782(2) -0.0303(2) 0.0992(17) Uani 1 1 d . D .
H04G H -0.1238 0.6096 -0.0576 0.119 Uiso 1 1 calc R . .
H04H H -0.1547 0.5446 -0.0280 0.119 Uiso 1 1 calc R . .
H04I H -0.0223 0.5610 -0.0425 0.119 Uiso 1 1 calc R . .

loop_
_atom_site_aniso_label
_atom_site_aniso_U_11
_atom_site_aniso_U_22
_atom_site_aniso_U_33
_atom_site_aniso_U_23
_atom_site_aniso_U_13
_atom_site_aniso_U_12
Ga1 0.02744(17) 0.02595(17) 0.02684(17) -0.00266(13) 0.00078(13) 0.00638(13)
Ga2 0.02732(17) 0.02323(16) 0.02683(17) -0.00140(13) 0.00037(12) 0.00221(13)
Si1 0.0256(4) 0.0303(4) 0.0365(5) -0.0028(4) 0.0042(3) -0.0035(3)
C111 0.0294(16) 0.0419(19) 0.050(2) -0.0047(15) 0.0145(15) -0.0013(14)
C112 0.050(2) 0.0371(19) 0.062(2) -0.0054(17) 0.0087(18) -0.0115(16)
C113 0.0300(18) 0.056(2) 0.066(3) 0.0013(19) -0.0063(17) -0.0105(16)
C1 0.0265(14) 0.0200(13) 0.0280(15) -0.0031(11) 0.0028(12) 0.0016(11)
C11 0.0282(15) 0.0249(14) 0.0284(15) -0.0034(12) 0.0016(12) 0.0055(11)
C12 0.0257(15) 0.0406(18) 0.0289(16) -0.0082(13) 0.0046(12) -0.0012(13)
C13 0.0282(16) 0.058(2) 0.0357(18) 0.0039(16) 0.0034(14) 0.0034(15)
C14 0.036(2) 0.096(3) 0.041(2) 0.021(2) 0.0029(16) 0.009(2)
C15 0.041(2) 0.131(4) 0.041(2) -0.016(3) -0.0060(18) -0.019(3)
C16 0.050(2) 0.094(3) 0.052(3) -0.027(3) -0.0005(19) -0.020(2)
C17 0.045(2) 0.053(2) 0.042(2) -0.0158(17) 0.0044(16) -0.0083(16)
O1 0.0350(11) 0.0263(11) 0.0285(11) -0.0059(9) 0.0000(9) 0.0065(9)
O2 0.0512(14) 0.0273(11) 0.0311(12) -0.0052(9) -0.0106(10) 0.0043(10)
C2 0.0242(15) 0.0325(17) 0.0332(17) -0.0096(13) -0.0009(12) 0.0024(12)
C21 0.060(2) 0.0369(18) 0.0355(19) -0.0111(15) -0.0147(16) 0.0094(16)
C22 0.0357(17) 0.0402(18) 0.0341(17) -0.0070(14) 0.0003(14) -0.0029(14)
C23 0.060(2) 0.065(3) 0.045(2) -0.016(2) -0.0151(18) 0.006(2)
C24 0.061(6) 0.070(5) 0.058(5) -0.034(4) -0.024(5) 0.027(5)
C25 0.101(8) 0.058(5) 0.081(6) -0.046(4) -0.054(6) 0.048(5)
C26 0.062(6) 0.042(4) 0.061(5) -0.031(3) -0.037(4) 0.025(4)
C2A 0.068(7) 0.066(6) 0.032(4) -0.025(4) -0.010(5) -0.002(5)
C2B 0.093(9) 0.033(4) 0.052(5) -0.013(4) -0.009(5) 0.000(5)
C2C 0.057(6) 0.042(4) 0.030(4) -0.006(3) 0.002(4) -0.002(4)
C3 0.0267(15) 0.0448(18) 0.0298(16) -0.0069(13) -0.0019(12) 0.0099(13)
C31 0.0247(16) 0.067(2) 0.044(2) -0.0178(18) -0.0074(14) 0.0081(15)
C311 0.139(5) 0.125(5) 0.065(3) -0.006(3) -0.062(3) -0.030(4)
C312 0.026(2) 0.178(6) 0.160(5) -0.114(5) -0.004(3) 0.005(3)
C313 0.044(2) 0.067(3) 0.116(4) -0.037(3) -0.018(2) -0.004(2)
C4 0.051(2) 0.0324(17) 0.0344(18) 0.0026(14) 0.0028(15) 0.0124(14)
C41 0.070(3) 0.0329(18) 0.044(2) 0.0083(15) 0.0062(18) 0.0186(17)
C411 0.087(3) 0.037(2) 0.052(2) -0.0053(17) 0.007(2) 0.0237(19)
C412 0.106(4) 0.037(2) 0.069(3) 0.010(2) 0.014(3) 0.016(2)
C413 0.080(3) 0.054(2) 0.064(3) 0.001(2) 0.000(2) 0.036(2)
C5 0.0341(17) 0.0297(16) 0.0463(19) -0.0030(14) 0.0075(14) -0.0035(13)
C51 0.052(2) 0.0264(16) 0.044(2) -0.0040(14) 0.0126(16) -0.0088(14)
C511 0.076(3) 0.041(2) 0.052(2) -0.0113(18) 0.007(2) -0.0172(19)
C512 0.073(3) 0.052(2) 0.099(4) -0.010(2) 0.042(3) -0.024(2)
C513 0.109(4) 0.041(2) 0.042(2) 0.0089(17) -0.002(2) -0.014(2)
C6 0.047(2) 0.0413(19) 0.046(2) -0.0039(16) -0.0122(16) 0.0186(16)
C61 0.0431(19) 0.0402(19) 0.044(2) 0.0048(16) 0.0019(15) 0.0160(15)
C611 0.091(3) 0.040(2) 0.081(3) -0.010(2) 0.020(3) 0.018(2)
C612 0.064(3) 0.084(3) 0.085(3) 0.006(3) 0.001(2) 0.043(2)
C613 0.064(3) 0.078(3) 0.075(3) 0.022(2) 0.026(2) 0.034(2)
N1 0.0383(16) 0.0586(19) 0.0425(17) 0.0207(14) 0.0123(13) 0.0094(14)
C011 0.0372(19) 0.052(2) 0.054(2) 0.0147(17) 0.0138(16) 0.0094(16)
C012 0.049(2) 0.047(2) 0.062(2) 0.0185(19) 0.0054(18) 0.0086(17)
C013 0.046(2) 0.068(3) 0.064(3) 0.007(2) -0.0046(19) 0.0165(19)
C014 0.078(3) 0.079(3) 0.098(4) 0.007(3) -0.014(3) 0.030(3)
C021 0.042(2) 0.062(2) 0.040(2) 0.0193(18) 0.0121(16) 0.0092(17)
C022 0.044(2) 0.071(3) 0.046(2) 0.0164(19) 0.0144(17) 0.0111(19)
C023 0.070(3) 0.079(3) 0.057(3) 0.008(2) 0.012(2) 0.000(2)
C024 0.066(3) 0.069(3) 0.076(3) 0.009(2) -0.006(2) 0.012(2)
C031 0.056(2) 0.061(2) 0.042(2) 0.0250(18) 0.0174(17) 0.0225(18)
C032 0.057(5) 0.095(7) 0.059(6) 0.029(6) 0.013(5) 0.038(5)
C033 0.069(7) 0.078(7) 0.068(6) 0.015(5) -0.001(5) 0.029(5)
C034 0.163(10) 0.061(5) 0.100(7) -0.011(5) -0.042(6) 0.048(5)
C03A 0.042(7) 0.055(8) 0.066(9) 0.001(6) -0.011(6) 0.009(5)
C03B 0.076(13) 0.048(9) 0.080(11) 0.006(8) -0.005(10) 0.030(9)
C03C 0.055(7) 0.069(8) 0.067(8) -0.007(6) -0.010(5) 0.018(5)
C041 0.0356(19) 0.073(3) 0.050(2) 0.022(2) 0.0094(16) -0.0008(18)
C042 0.058(3) 0.083(3) 0.052(3) 0.017(2) 0.009(2) -0.006(2)
C043 0.084(3) 0.097(4) 0.069(3) 0.010(3) 0.006(3) -0.026(3)
C044 0.112(4) 0.107(4) 0.078(4) 0.009(3) -0.004(3) -0.029(3)

loop_
_atom_type_symbol
_atom_type_description
_atom_type_scat_dispersion_real
_atom_type_scat_dispersion_imag
_atom_type_scat_source
C C 0.0033 0.0016 'International Tables Vol C Tables 4.2.6.8 and 6.1.1.4'
H H 0.0000 0.0000 'International Tables Vol C Tables 4.2.6.8 and 6.1.1.4'
N N 0.0061 0.0033 'International Tables Vol C Tables 4.2.6.8 and 6.1.1.4'
O O 0.0106 0.0060 'International Tables Vol C Tables 4.2.6.8 and 6.1.1.4'
Si Si 0.0817 0.0704 'International Tables Vol C Tables 4.2.6.8 and 6.1.1.4'
Ga Ga 0.2307 1.6083 'International Tables Vol C Tables 4.2.6.8 and 6.1.1.4'

loop_
_geom_angle_atom_site_label_1
_geom_angle_atom_site_label_2
_geom_angle_atom_site_label_3
_geom_angle
C4 Ga1 C3 114.52(13)
C4 Ga1 O1 94.21(11)
C3 Ga1 O1 105.80(10)
C4 Ga1 C1 120.72(13)
C3 Ga1 C1 112.54(12)
O1 Ga1 C1 105.60(9)
C6 Ga2 C5 119.18(14)
C6 Ga2 O2 101.67(11)
C5 Ga2 O2 99.71(11)
C6 Ga2 C1 119.17(13)
C5 Ga2 C1 108.23(11)
O2 Ga2 C1 105.69(10)
C1 Si1 C111 108.02(13)
C1 Si1 C112 116.51(14)
C111 Si1 C112 104.77(15)
C1 Si1 C113 116.95(14)
C111 Si1 C113 109.38(16)
C112 Si1 C113 100.39(16)
Si1 C111 H11A 109.5
Si1 C111 H11B 109.5
H11A C111 H11B 109.5
Si1 C111 H11C 109.5
H11A C111 H11C 109.5
H11B C111 H11C 109.5
Si1 C112 H11D 109.5
Si1 C112 H11E 109.5
H11D C112 H11E 109.5
Si1 C112 H11F 109.5
H11D C112 H11F 109.5
H11E C112 H11F 109.5
Si1 C113 H11G 109.5
Si1 C113 H11H 109.5
H11G C113 H11H 109.5
Si1 C113 H11I 109.5
H11G C113 H11I 109.5
H11H C113 H11I 109.5
C11 C1 Si1 113.23(18)
C11 C1 Ga1 102.66(17)
Si1 C1 Ga1 110.95(14)
C11 C1 Ga2 111.42(18)
Si1 C1 Ga2 112.48(13)
Ga1 C1 Ga2 105.39(12)
C12 C11 C1 117.2(2)
C12 C11 H11J 108.0
C1 C11 H11J 108.0
C12 C11 H11K 108.0
C1 C11 H11K 108.0
H11J C11 H11K 107.2
C13 C12 C17 117.2(3)
C13 C12 C11 123.0(3)
C17 C12 C11 119.8(3)
C12 C13 C14 120.5(3)
C12 C13 H13 119.8
C14 C13 H13 119.8
C15 C14 C13 120.1(4)
C15 C14 H14 120.0
C13 C14 H14 120.0
C16 C15 C14 120.4(4)
C16 C15 H15 119.8
C14 C15 H15 119.8
C15 C16 C17 119.7(4)
C15 C16 H16 120.1
C17 C16 H16 120.1
C16 C17 C12 122.2(4)
C16 C17 H17 118.9
C12 C17 H17 118.9
C2 O1 Ga1 126.02(19)
C2 O2 Ga2 133.26(19)
O2 C2 O1 126.6(3)
O2 C2 C21 117.1(3)
O1 C2 C21 116.3(3)
C22 C21 C26 114.6(4)
C22 C21 C2C 117.1(4)
C26 C21 C2C 40.2(4)
C22 C21 C2 121.5(3)
C26 C21 C2 120.9(4)
C2C C21 C2 116.6(4)
C23 C22 C21 122.1(3)
C23 C22 H22 118.9
C21 C22 H22 118.9
C22 C23 C24 119.4(4)
C22 C23 C2A 115.3(5)
C24 C23 C2A 37.9(4)
C22 C23 H23 120.3
C24 C23 H23 120.3
C2A C23 H23 111.0
C25 C24 C23 118.3(6)
C25 C24 H24 120.8
C23 C24 H24 120.8
C24 C25 C26 120.7(6)
C24 C25 H25 119.6
C26 C25 H25 119.6
C25 C26 C21 121.2(6)
C25 C26 H26 119.4
C21 C26 H26 119.4
C2B C2A C23 122.4(7)
C2B C2A H2A 118.8
C23 C2A H2A 118.8
C2A C2B C2C 119.7(7)
C2A C2B H2B 120.2
C2C C2B H2B 120.2
C2B C2C C21 118.9(7)
C2B C2C H2C 120.5
C21 C2C H2C 120.5
C31 C3 Ga1 125.9(2)
C31 C3 H3A 105.8
Ga1 C3 H3A 105.8
C31 C3 H3B 105.8
Ga1 C3 H3B 105.8
H3A C3 H3B 106.2
C313 C31 C312 108.4(4)
C313 C31 C311 107.6(4)
C312 C31 C311 108.8(4)
C313 C31 C3 112.4(3)
C312 C31 C3 109.5(3)
C311 C31 C3 110.1(3)
C31 C311 H31A 109.5
C31 C311 H31B 109.5
H31A C311 H31B 109.5
C31 C311 H31C 109.5
H31A C311 H31C 109.5
H31B C311 H31C 109.5
C31 C312 H31D 109.5
C31 C312 H31E 109.5
H31D C312 H31E 109.5
C31 C312 H31F 109.5
H31D C312 H31F 109.5
H31E C312 H31F 109.5
C31 C313 H31G 109.5
C31 C313 H31H 109.5
H31G C313 H31H 109.5
C31 C313 H31I 109.5
H31G C313 H31I 109.5
H31H C313 H31I 109.5
C41 C4 Ga1 124.0(2)
C41 C4 H4A 106.3
Ga1 C4 H4A 106.3
C41 C4 H4B 106.3
Ga1 C4 H4B 106.3
H4A C4 H4B 106.4
C413 C41 C412 109.3(3)
C413 C41 C411 107.5(3)
C412 C41 C411 108.7(3)
C413 C41 C4 111.1(3)
C412 C41 C4 109.3(3)
C411 C41 C4 111.0(3)
C41 C411 H41A 109.5
C41 C411 H41B 109.5
H41A C411 H41B 109.5
C41 C411 H41C 109.5
H41A C411 H41C 109.5
H41B C411 H41C 109.5
C41 C412 H41D 109.5
C41 C412 H41E 109.5
H41D C412 H41E 109.5
C41 C412 H41F 109.5
H41D C412 H41F 109.5
H41E C412 H41F 109.5
C41 C413 H41G 109.5
C41 C413 H41H 109.5
H41G C413 H41H 109.5
C41 C413 H41I 109.5
H41G C413 H41I 109.5
H41H C413 H41I 109.5
C51 C5 Ga2 126.4(2)
C51 C5 H5A 105.7
Ga2 C5 H5A 105.7
C51 C5 H5B 105.7
Ga2 C5 H5B 105.7
H5A C5 H5B 106.2
C513 C51 C511 109.6(3)
C513 C51 C5 110.4(3)
C511 C51 C5 110.4(3)
C513 C51 C512 109.0(3)
C511 C51 C512 107.6(3)
C5 C51 C512 109.7(3)
C51 C511 H51A 109.5
C51 C511 H51B 109.5
H51A C511 H51B 109.5
C51 C511 H51C 109.5
H51A C511 H51C 109.5
H51B C511 H51C 109.5
C51 C512 H51D 109.5
C51 C512 H51E 109.5
H51D C512 H51E 109.5
C51 C512 H51F 109.5
H51D C512 H51F 109.5
H51E C512 H51F 109.5
C51 C513 H51G 109.5
C51 C513 H51H 109.5
H51G C513 H51H 109.5
C51 C513 H51I 109.5
H51G C513 H51I 109.5
H51H C513 H51I 109.5
C61 C6 Ga2 129.5(2)
C61 C6 H6A 104.9
Ga2 C6 H6A 104.9
C61 C6 H6B 104.9
Ga2 C6 H6B 104.9
H6A C6 H6B 105.8
C613 C61 C611 108.9(3)
C613 C61 C612 107.3(3)
C611 C61 C612 107.3(3)
C613 C61 C6 111.6(3)
C611 C61 C6 110.8(3)
C612 C61 C6 110.7(3)
C61 C611 H61A 109.5
C61 C611 H61B 109.5
H61A C611 H61B 109.5
C61 C611 H61C 109.5
H61A C611 H61C 109.5
H61B C611 H61C 109.5
C61 C612 H61D 109.5
C61 C612 H61E 109.5
H61D C612 H61E 109.5
C61 C612 H61F 109.5
H61D C612 H61F 109.5
H61E C612 H61F 109.5
C61 C613 H61G 109.5
C61 C613 H61H 109.5
H61G C613 H61H 109.5
C61 C613 H61I 109.5
H61G C613 H61I 109.5
H61H C613 H61I 109.5
C021 N1 C031 110.7(3)
C021 N1 C041 107.2(3)
C031 N1 C041 111.1(3)
C021 N1 C011 110.5(3)
C031 N1 C011 106.4(2)
C041 N1 C011 111.0(3)
C012 C011 N1 116.0(3)
C012 C011 H01A 108.3
N1 C011 H01A 108.3
C012 C011 H01B 108.3
N1 C011 H01B 108.3
H01A C011 H01B 107.4
C013 C012 C011 110.0(3)
C013 C012 H01C 109.7
C011 C012 H01C 109.7
C013 C012 H01D 109.7
C011 C012 H01D 109.7
H01C C012 H01D 108.2
C014 C013 C012 114.1(3)
C014 C013 H01E 108.7
C012 C013 H01E 108.7
C014 C013 H01F 108.7
C012 C013 H01F 108.7
H01E C013 H01F 107.6
C013 C014 H01G 109.5
C013 C014 H01H 109.5
H01G C014 H01H 109.5
C013 C014 H01I 109.5
H01G C014 H01I 109.5
H01H C014 H01I 109.5
N1 C021 C022 116.4(3)
N1 C021 H02A 108.2
C022 C021 H02A 108.2
N1 C021 H02B 108.2
C022 C021 H02B 108.2
H02A C021 H02B 107.3
C023 C022 C021 111.7(3)
C023 C022 H02C 109.3
C021 C022 H02C 109.3
C023 C022 H02D 109.3
C021 C022 H02D 109.3
H02C C022 H02D 107.9
C022 C023 C024 114.1(4)
C022 C023 H02E 108.7
C024 C023 H02E 108.7
C022 C023 H02F 108.7
C024 C023 H02F 108.7
H02E C023 H02F 107.6
C023 C024 H02G 109.5
C023 C024 H02H 109.5
H02G C024 H02H 109.5
C023 C024 H02I 109.5
H02G C024 H02I 109.5
H02H C024 H02I 109.5
N1 C031 C03A 118.7(8)
N1 C031 C032 113.4(5)
C03A C031 C032 22.6(8)
N1 C031 H03A 108.9
C03A C031 H03A 122.1
C032 C031 H03A 108.9
N1 C031 H03B 108.9
C03A C031 H03B 86.8
C032 C031 H03B 108.9
H03A C031 H03B 107.7
C033 C032 C031 111.1(7)
C033 C032 H03C 109.4
C031 C032 H03C 109.4
C033 C032 H03D 109.4
C031 C032 H03D 109.4
H03C C032 H03D 108.0
C034 C033 C032 111.9(10)
C034 C033 H03E 109.2
C032 C033 H03E 109.2
C034 C033 H03F 109.2
C032 C033 H03F 109.2
H03E C033 H03F 107.9
C03B C03A C031 107.7(12)
C03B C03A H03J 110.2
C031 C03A H03J 110.2
C03B C03A H03K 110.2
C031 C03A H03K 110.2
H03J C03A H03K 108.5
C03C C03B C03A 116.0(15)
C03C C03B H03L 108.3
C03A C03B H03L 108.3
C03C C03B H03M 108.3
C03A C03B H03M 108.3
H03L C03B H03M 107.4
C03B C03C H03N 109.5
C03B C03C H03O 109.5
H03N C03C H03O 109.5
C03B C03C H03P 109.5
H03N C03C H03P 109.5
H03O C03C H03P 109.5
C042 C041 N1 116.0(3)
C042 C041 H04A 108.3
N1 C041 H04A 108.3
C042 C041 H04B 108.3
N1 C041 H04B 108.3
H04A C041 H04B 107.4
C043 C042 C041 111.2(3)
C043 C042 H04C 109.4
C041 C042 H04C 109.4
C043 C042 H04D 109.4
C041 C042 H04D 109.4
H04C C042 H04D 108.0
C042 C043 C044 113.1(4)
C042 C043 H04E 109.0
C044 C043 H04E 109.0
C042 C043 H04F 109.0
C044 C043 H04F 109.0
H04E C043 H04F 107.8
C043 C044 H04G 109.5
C043 C044 H04H 109.5
H04G C044 H04H 109.5
C043 C044 H04I 109.5
H04G C044 H04I 109.5
H04H C044 H04I 109.5

loop_
_geom_bond_atom_site_label_1
_geom_bond_atom_site_label_2
_geom_bond_distance
Ga1 C4 2.020(3)
Ga1 C3 2.018(3)
Ga1 O1 2.0345(18)
Ga1 C1 2.041(3)
Ga2 C6 2.019(3)
Ga2 C5 2.026(3)
Ga2 O2 2.039(2)
Ga2 C1 2.048(3)
Si1 C1 1.853(3)
Si1 C111 1.879(3)
Si1 C112 1.879(3)
Si1 C113 1.884(3)
C111 H11A 0.9800
C111 H11B 0.9800
C111 H11C 0.9800
C112 H11D 0.9800
C112 H11E 0.9800
C112 H11F 0.9800
C113 H11G 0.9800
C113 H11H 0.9800
C113 H11I 0.9800
C1 C11 1.577(4)
C11 C12 1.503(4)
C11 H11J 0.9900
C11 H11K 0.9900
C12 C13 1.389(4)
C12 C17 1.394(4)
C13 C14 1.405(5)
C13 H13 0.9500
C14 C15 1.374(6)
C14 H14 0.9500
C15 C16 1.359(6)
C15 H15 0.9500
C16 C17 1.382(5)
C16 H16 0.9500
C17 H17 0.9500
O1 C2 1.256(3)
O2 C2 1.257(3)
C2 C21 1.492(4)
C21 C22 1.380(4)
C21 C26 1.422(7)
C21 C2C 1.449(8)
C22 C23 1.381(4)
C22 H22 0.9500
C23 C24 1.385(8)
C23 C2A 1.430(9)
C23 H23 0.9500
C24 C25 1.374(9)
C24 H24 0.9600
C25 C26 1.379(8)
C25 H25 0.9600
C26 H26 0.9600
C2A C2B 1.375(10)
C2A H2A 0.9600
C2B C2C 1.388(9)
C2B H2B 0.9600
C2C H2C 0.9600
C3 C31 1.548(4)
C3 H3A 0.9900
C3 H3B 0.9900
C31 C313 1.486(5)
C31 C312 1.497(5)
C31 C311 1.534(6)
C311 H31A 0.9800
C311 H31B 0.9800
C311 H31C 0.9800
C312 H31D 0.9800
C312 H31E 0.9800
C312 H31F 0.9800
C313 H31G 0.9800
C313 H31H 0.9800
C313 H31I 0.9800
C4 C41 1.556(4)
C4 H4A 0.9900
C4 H4B 0.9900
C41 C413 1.512(5)
C41 C412 1.528(5)
C41 C411 1.530(5)
C411 H41A 0.9800
C411 H41B 0.9800
C411 H41C 0.9800
C412 H41D 0.9800
C412 H41E 0.9800
C412 H41F 0.9800
C413 H41G 0.9800
C413 H41H 0.9800
C413 H41I 0.9800
C5 C51 1.533(4)
C5 H5A 0.9900
C5 H5B 0.9900
C51 C513 1.524(5)
C51 C511 1.523(4)
C51 C512 1.540(5)
C511 H51A 0.9800
C511 H51B 0.9800
C511 H51C 0.9800
C512 H51D 0.9800
C512 H51E 0.9800
C512 H51F 0.9800
C513 H51G 0.9800
C513 H51H 0.9800
C513 H51I 0.9800
C6 C61 1.537(4)
C6 H6A 0.9900
C6 H6B 0.9900
C61 C613 1.510(5)
C61 C611 1.513(5)
C61 C612 1.527(5)
C611 H61A 0.9800
C611 H61B 0.9800
C611 H61C 0.9800
C612 H61D 0.9800
C612 H61E 0.9800
C612 H61F 0.9800
C613 H61G 0.9800
C613 H61H 0.9800
C613 H61I 0.9800
N1 C021 1.516(4)
N1 C031 1.519(4)
N1 C041 1.516(4)
N1 C011 1.519(4)
C011 C012 1.517(4)
C011 H01A 0.9900
C011 H01B 0.9900
C012 C013 1.508(5)
C012 H01C 0.9900
C012 H01D 0.9900
C013 C014 1.487(5)
C013 H01E 0.9900
C013 H01F 0.9900
C014 H01G 0.9800
C014 H01H 0.9800
C014 H01I 0.9800
C021 C022 1.519(5)
C021 H02A 0.9900
C021 H02B 0.9900
C022 C023 1.493(5)
C022 H02C 0.9900
C022 H02D 0.9900
C023 C024 1.509(6)
C023 H02E 0.9900
C023 H02F 0.9900
C024 H02G 0.9800
C024 H02H 0.9800
C024 H02I 0.9800
C031 C03A 1.527(12)
C031 C032 1.535(8)
C031 H03A 0.9600
C031 H03B 0.9600
C032 C033 1.509(9)
C032 H03C 0.9600
C032 H03D 0.9600
C033 C034 1.466(13)
C033 H03E 0.9600
C033 H03F 0.9600
C034 H03G 0.9599
C034 H03H 0.9599
C034 H03I 0.9599
C03A C03B 1.520(14)
C03A H03J 0.9600
C03A H03K 0.9600
C03B C03C 1.467(15)
C03B H03L 0.9600
C03B H03M 0.9600
C03C H03N 0.9599
C03C H03O 0.9599
C03C H03P 0.9599
C041 C042 1.517(5)
C041 H04A 0.9900
C041 H04B 0.9900
C042 C043 1.505(6)
C042 H04C 0.9900
C042 H04D 0.9900
C043 C044 1.507(6)
C043 H04E 0.9900
C043 H04F 0.9900
C044 H04G 0.9800
C044 H04H 0.9800
C044 H04I 0.9800

loop_
_geom_torsion_atom_site_label_1
_geom_torsion_atom_site_label_2
_geom_torsion_atom_site_label_3
_geom_torsion_atom_site_label_4
_geom_torsion
C111 Si1 C1 C11 -167.21(19)
C112 Si1 C1 C11 -49.7(3)
C113 Si1 C1 C11 69.0(2)
C111 Si1 C1 Ga1 -52.40(17)
C112 Si1 C1 Ga1 65.11(19)
C113 Si1 C1 Ga1 -176.22(15)
C111 Si1 C1 Ga2 65.38(18)
C112 Si1 C1 Ga2 -177.12(15)
C113 Si1 C1 Ga2 -58.5(2)
C4 Ga1 C1 C11 96.37(19)
C3 Ga1 C1 C11 -43.9(2)
O1 Ga1 C1 C11 -158.89(15)
C4 Ga1 C1 Si1 -24.89(18)
C3 Ga1 C1 Si1 -165.19(13)
O1 Ga1 C1 Si1 79.85(13)
C4 Ga1 C1 Ga2 -146.89(12)
C3 Ga1 C1 Ga2 72.81(14)
O1 Ga1 C1 Ga2 -42.15(13)
C6 Ga2 C1 C11 -107.1(2)
C5 Ga2 C1 C11 33.4(2)
O2 Ga2 C1 C11 139.50(18)
C6 Ga2 C1 Si1 21.3(2)
C5 Ga2 C1 Si1 161.78(15)
O2 Ga2 C1 Si1 -92.13(14)
C6 Ga2 C1 Ga1 142.30(13)
C5 Ga2 C1 Ga1 -77.20(15)
O2 Ga2 C1 Ga1 28.88(13)
Si1 C1 C11 C12 -49.7(3)
Ga1 C1 C11 C12 -169.4(2)
Ga2 C1 C11 C12 78.2(3)
C1 C11 C12 C13 -68.0(4)
C1 C11 C12 C17 112.2(3)
C17 C12 C13 C14 -0.3(4)
C11 C12 C13 C14 179.9(3)
C12 C13 C14 C15 -1.1(5)
C13 C14 C15 C16 1.6(6)
C14 C15 C16 C17 -0.7(6)
C15 C16 C17 C12 -0.8(6)
C13 C12 C17 C16 1.3(5)
C11 C12 C17 C16 -178.9(3)
C4 Ga1 O1 C2 167.5(2)
C3 Ga1 O1 C2 -75.6(2)
C1 Ga1 O1 C2 43.9(2)
C6 Ga2 O2 C2 -129.8(3)
C5 Ga2 O2 C2 107.5(3)
C1 Ga2 O2 C2 -4.7(3)
Ga2 O2 C2 O1 -3.6(5)
Ga2 O2 C2 C21 177.5(2)
Ga1 O1 C2 O2 -18.5(4)
Ga1 O1 C2 C21 160.4(2)
O2 C2 C21 C22 175.3(3)
O1 C2 C21 C22 -3.7(5)
O2 C2 C21 C26 -25.3(7)
O1 C2 C21 C26 155.7(6)
O2 C2 C21 C2C 20.7(6)
O1 C2 C21 C2C -158.3(5)
C26 C21 C22 C23 19.6(7)
C2C C21 C22 C23 -25.3(7)
C2 C21 C22 C23 -179.8(3)
C21 C22 C23 C24 -19.8(8)
C21 C22 C23 C2A 22.9(7)
C22 C23 C24 C25 13.5(12)
C2A C23 C24 C25 -80.8(11)
C23 C24 C25 C26 -8.9(15)
C24 C25 C26 C21 9.9(15)
C22 C21 C26 C25 -14.6(11)
C2C C21 C26 C25 88.9(9)
C2 C21 C26 C25 -175.3(7)
C22 C23 C2A C2B -11.7(12)
C24 C23 C2A C2B 94.4(13)
C23 C2A C2B C2C 3.8(16)
C2A C2B C2C C21 -5.7(15)
C22 C21 C2C C2B 15.8(10)
C26 C21 C2C C2B -81.1(9)
C2 C21 C2C C2B 171.6(7)
C4 Ga1 C3 C31 82.0(3)
O1 Ga1 C3 C31 -20.3(3)
C1 Ga1 C3 C31 -135.1(3)
Ga1 C3 C31 C313 69.9(4)
Ga1 C3 C31 C312 -169.5(3)
Ga1 C3 C31 C311 -49.9(4)
C3 Ga1 C4 C41 45.4(3)
O1 Ga1 C4 C41 154.8(3)
C1 Ga1 C4 C41 -94.2(3)
Ga1 C4 C41 C413 -79.9(4)
Ga1 C4 C41 C412 159.5(3)
Ga1 C4 C41 C411 39.6(4)
C6 Ga2 C5 C51 -31.7(3)
O2 Ga2 C5 C51 77.6(3)
C1 Ga2 C5 C51 -172.2(3)
Ga2 C5 C51 C513 63.6(4)
Ga2 C5 C51 C511 -57.8(4)
Ga2 C5 C51 C512 -176.3(3)
C5 Ga2 C6 C61 103.6(3)
O2 Ga2 C6 C61 -4.6(3)
C1 Ga2 C6 C61 -120.2(3)
Ga2 C6 C61 C613 58.8(4)
Ga2 C6 C61 C611 -62.8(4)
Ga2 C6 C61 C612 178.2(3)
C021 N1 C011 C012 63.7(4)
C031 N1 C011 C012 -176.1(3)
C041 N1 C011 C012 -55.1(4)
N1 C011 C012 C013 -168.5(3)
C011 C012 C013 C014 -173.9(4)
C031 N1 C021 C022 -62.2(4)
C041 N1 C021 C022 176.5(3)
C011 N1 C021 C022 55.4(4)
N1 C021 C022 C023 172.5(3)
C021 C022 C023 C024 175.8(3)
C021 N1 C031 C03A -44.4(8)
C041 N1 C031 C03A 74.6(8)
C011 N1 C031 C03A -164.5(8)
C021 N1 C031 C032 -68.8(6)
C041 N1 C031 C032 50.2(6)
C011 N1 C031 C032 171.1(6)
N1 C031 C032 C033 177.4(8)
C03A C031 C032 C033 69(3)
C031 C032 C033 C034 -62.6(14)
N1 C031 C03A C03B -177.8(11)
C032 C031 C03A C03B -96(3)
C031 C03A C03B C03C 170.3(15)
C021 N1 C041 C042 177.9(3)
C031 N1 C041 C042 56.8(4)
C011 N1 C041 C042 -61.3(4)
N1 C041 C042 C043 179.1(4)
C041 C042 C043 C044 -179.9(4)
